data_7238696
loop_
_publ_author_name
'Shang, Yongjia'
'Wang, Lifen'
'He, Xinwei'
'Zhang, Min'

_publ_section_title
;
 Novel syntheses of pyrrolo[2,1-a]isoquinolines via 1,3-dipolar
 cycloaddition between Isoquinoliniums and alkynes
;
_journal_issue 20
_journal_name_full 'RSC Advances'
_journal_page_first 7681
_journal_paper_doi 10.1039/c2ra21116e
_journal_volume 2
_journal_year 2012
_chemical_formula_sum 'C27 H21 N O'
_chemical_formula_weight 375.45
_space_group_IT_number 2
_space_group_name_Hall '-P 1'
_space_group_name_H-M_alt 'P -1'
_symmetry_cell_setting triclinic
_symmetry_space_group_name_H-M 'P -1'
_atom_sites_solution_hydrogens geom
_atom_sites_solution_primary direct
_atom_sites_solution_secondary difmap
_audit_creation_method SHELXL-97
_cell_angle_alpha 105.7820(10)
_cell_angle_beta 97.6090(10)
_cell_angle_gamma 99.7730(10)
_cell_formula_units_Z 2
_cell_length_a 9.1922(11)
_cell_length_b 10.0794(12)
_cell_length_c 11.4797(13)
_cell_measurement_reflns_used 5211
_cell_measurement_temperature 293(2)
_cell_measurement_theta_max 27.56
_cell_measurement_theta_min 2.29
_cell_volume 990.6(2)
_computing_cell_refinement 'Bruker SMART'
_computing_data_collection 'Bruker SMART'
_computing_data_reduction 'Bruker SAINT'
_computing_molecular_graphics 'Bruker SHELXTL'
_computing_publication_material 'Bruker SHELXTL'
_computing_structure_refinement 'SHELXL-97 (Sheldrick, 1997)'
_computing_structure_solution 'SHELXS-97 (Sheldrick, 1990)'
_diffrn_ambient_temperature 293(2)
_diffrn_measured_fraction_theta_full 0.986
_diffrn_measured_fraction_theta_max 0.986
_diffrn_measurement_device_type 'CCD area detector'
_diffrn_measurement_method 'phi and omega scans'
_diffrn_radiation_monochromator graphite
_diffrn_radiation_source 'fine-focus sealed tube'
_diffrn_radiation_type MoK\a
_diffrn_radiation_wavelength 0.71073
_diffrn_reflns_av_R_equivalents 0.0224
_diffrn_reflns_av_sigmaI/netI 0.0259
_diffrn_reflns_limit_h_max 11
_diffrn_reflns_limit_h_min -10
_diffrn_reflns_limit_k_max 12
_diffrn_reflns_limit_k_min -12
_diffrn_reflns_limit_l_max 13
_diffrn_reflns_limit_l_min -14
_diffrn_reflns_number 7687
_diffrn_reflns_theta_full 26.00
_diffrn_reflns_theta_max 26.00
_diffrn_reflns_theta_min 1.88
_exptl_absorpt_coefficient_mu 0.076
_exptl_absorpt_correction_T_max 0.9917
_exptl_absorpt_correction_T_min 0.9895
_exptl_absorpt_correction_type none
_exptl_crystal_colour colorless
_exptl_crystal_density_diffrn 1.259
_exptl_crystal_density_method 'not measured'
_exptl_crystal_description block
_exptl_crystal_F_000 396
_exptl_crystal_size_max 0.14
_exptl_crystal_size_mid 0.13
_exptl_crystal_size_min 0.11
_refine_diff_density_max 0.200
_refine_diff_density_min -0.166
_refine_diff_density_rms 0.032
_refine_ls_extinction_coef 0.023(3)
_refine_ls_extinction_expression Fc^*^=kFc[1+0.001xFc^2^\l^3^/sin(2\q)]^-1/4^
_refine_ls_extinction_method SHELXL
_refine_ls_goodness_of_fit_ref 1.044
_refine_ls_hydrogen_treatment constr
_refine_ls_matrix_type full
_refine_ls_number_parameters 264
_refine_ls_number_reflns 3831
_refine_ls_number_restraints 0
_refine_ls_restrained_S_all 1.044
_refine_ls_R_factor_all 0.0471
_refine_ls_R_factor_gt 0.0407
_refine_ls_shift/su_max 0.000
_refine_ls_shift/su_mean 0.000
_refine_ls_structure_factor_coef Fsqd
_refine_ls_weighting_details 'calc w=1/[\s^2^(Fo^2^)+(0.0589P)^2^+0.1898P] where P=(Fo^2^+2Fc^2^)/3'
_refine_ls_weighting_scheme calc
_refine_ls_wR_factor_gt 0.1122
_refine_ls_wR_factor_ref 0.1199
_reflns_number_gt 3288
_reflns_number_total 3831
_reflns_threshold_expression >2sigma(I)
_cod_data_source_file c2ra21116e.txt
_cod_data_source_block 100413a_0m
_cod_depositor_comments
;
The following automatic conversions were performed:

data item '_symmetry_cell_setting' value 'Triclinic' was changed to
'triclinic' in accordance with the
/home/saulius/struct/COD-crude-data/automatic-downloads/DataCite-retrospective/RSC/depositions/lib/dictionaries/cif_core.dic
dictionary named 'cif_core.dic' version 2.4.2 last updated on
2011-04-26.

Automatic conversion script
Id: cif_fix_values 6909 2019-04-08 15:41:33Z antanas 
;
_cod_original_sg_symbol_H-M P-1
_cod_database_code 7238696

loop_
_symmetry_equiv_pos_as_xyz
'x, y, z'
'-x, -y, -z'

loop_
_atom_site_label
_atom_site_type_symbol
_atom_site_fract_x
_atom_site_fract_y
_atom_site_fract_z
_atom_site_U_iso_or_equiv
_atom_site_adp_type
_atom_site_occupancy
_atom_site_symmetry_multiplicity
_atom_site_calc_flag
_atom_site_refinement_flags
O1 O 0.34176(14) 0.38579(15) 1.08829(10) 0.0809(4) Uani 1 1 d .
N1 N 0.17943(12) 0.30217(11) 0.83906(9) 0.0419(3) Uani 1 1 d .
C1 C -0.23842(16) 0.34615(16) 0.67775(16) 0.0586(4) Uani 1 1 d .
H1 H -0.3041 0.3790 0.7281 0.070 Uiso 1 1 calc R
C2 C -0.27841(17) 0.31593(18) 0.55325(17) 0.0635(4) Uani 1 1 d .
H2 H -0.3704 0.3291 0.5191 0.076 Uiso 1 1 calc R
C3 C -0.18163(17) 0.26546(19) 0.47751(16) 0.0635(4) Uani 1 1 d .
H3 H -0.2108 0.2418 0.3924 0.076 Uiso 1 1 calc R
C4 C -0.04307(15) 0.25006(17) 0.52681(13) 0.0544(4) Uani 1 1 d .
H4 H 0.0210 0.2171 0.4748 0.065 Uiso 1 1 calc R
C5 C 0.00259(14) 0.28365(13) 0.65483(12) 0.0430(3) Uani 1 1 d .
C6 C -0.09909(15) 0.32838(14) 0.73112(13) 0.0472(3) Uani 1 1 d .
C7 C -0.05856(16) 0.35271(16) 0.86062(14) 0.0539(4) Uani 1 1 d .
H7 H -0.1269 0.3791 0.9107 0.065 Uiso 1 1 calc R
C8 C 0.07447(16) 0.33872(15) 0.91189(13) 0.0504(3) Uani 1 1 d .
H8 H 0.0971 0.3534 0.9964 0.060 Uiso 1 1 calc R
C9 C 0.14851(14) 0.27471(13) 0.71203(11) 0.0395(3) Uani 1 1 d .
C10 C 0.27697(14) 0.24226(13) 0.66751(11) 0.0404(3) Uani 1 1 d .
C11 C 0.38170(14) 0.24713(14) 0.76877(11) 0.0429(3) Uani 1 1 d .
H11 H 0.4768 0.2280 0.7653 0.051 Uiso 1 1 calc R
C12 C 0.32349(14) 0.28481(14) 0.87568(12) 0.0432(3) Uani 1 1 d .
C13 C 0.30616(13) 0.21767(13) 0.54006(11) 0.0398(3) Uani 1 1 d .
C14 C 0.31306(15) 0.32418(15) 0.48393(13) 0.0485(3) Uani 1 1 d .
H14 H 0.2940 0.4107 0.5253 0.058 Uiso 1 1 calc R
C15 C 0.34765(16) 0.30357(17) 0.36789(13) 0.0549(4) Uani 1 1 d .
H15 H 0.3516 0.3759 0.3318 0.066 Uiso 1 1 calc R
C16 C 0.37616(18) 0.17727(18) 0.30583(13) 0.0609(4) Uani 1 1 d .
H16 H 0.4001 0.1636 0.2278 0.073 Uiso 1 1 calc R
C17 C 0.3691(2) 0.07063(18) 0.35953(14) 0.0667(4) Uani 1 1 d .
H17 H 0.3878 -0.0157 0.3173 0.080 Uiso 1 1 calc R
C18 C 0.33453(17) 0.09032(15) 0.47579(13) 0.0540(4) Uani 1 1 d .
H18 H 0.3303 0.0172 0.5111 0.065 Uiso 1 1 calc R
C19 C 0.39600(17) 0.32074(15) 1.00376(12) 0.0507(3) Uani 1 1 d .
C20 C 0.54310(16) 0.28198(14) 1.03438(12) 0.0476(3) Uani 1 1 d .
C21 C 0.58116(17) 0.15833(15) 0.97081(13) 0.0530(3) Uani 1 1 d .
H21 H 0.5156 0.0967 0.9011 0.064 Uiso 1 1 calc R
C22 C 0.71600(18) 0.12619(16) 1.01049(14) 0.0580(4) Uani 1 1 d .
H22 H 0.7391 0.0424 0.9673 0.070 Uiso 1 1 calc R
C23 C 0.81758(16) 0.21626(16) 1.11332(14) 0.0544(4) Uani 1 1 d .
C24 C 0.77851(18) 0.33954(15) 1.17537(14) 0.0574(4) Uani 1 1 d .
H24 H 0.8451 0.4023 1.2440 0.069 Uiso 1 1 calc R
C25 C 0.64397(17) 0.37137(15) 1.13811(13) 0.0541(4) Uani 1 1 d .
H25 H 0.6200 0.4539 1.1829 0.065 Uiso 1 1 calc R
C26 C 0.96327(19) 0.18021(19) 1.15809(18) 0.0704(5) Uani 1 1 d .
H26A H 1.0251 0.1774 1.0956 0.085 Uiso 1 1 calc R
H26B H 1.0164 0.2552 1.2316 0.085 Uiso 1 1 calc R
C27 C 0.9461(2) 0.04304(19) 1.18693(19) 0.0779(5) Uani 1 1 d .
H27A H 0.8839 0.0439 1.2479 0.117 Uiso 1 1 calc R
H27B H 1.0432 0.0300 1.2180 0.117 Uiso 1 1 calc R
H27C H 0.9002 -0.0329 1.1134 0.117 Uiso 1 1 calc R

loop_
_atom_site_aniso_label
_atom_site_aniso_U_11
_atom_site_aniso_U_22
_atom_site_aniso_U_33
_atom_site_aniso_U_23
_atom_site_aniso_U_13
_atom_site_aniso_U_12
O1 0.0834(8) 0.1228(11) 0.0403(6) 0.0145(6) 0.0138(5) 0.0476(8)
N1 0.0454(6) 0.0486(6) 0.0376(6) 0.0169(5) 0.0137(4) 0.0147(5)
C1 0.0399(7) 0.0625(9) 0.0814(11) 0.0266(8) 0.0207(7) 0.0175(6)
C2 0.0403(7) 0.0740(10) 0.0827(12) 0.0348(9) 0.0054(7) 0.0161(7)
C3 0.0455(8) 0.0881(11) 0.0611(9) 0.0327(8) 0.0032(7) 0.0140(7)
C4 0.0423(7) 0.0760(10) 0.0496(8) 0.0240(7) 0.0096(6) 0.0160(7)
C5 0.0382(6) 0.0462(7) 0.0483(7) 0.0184(6) 0.0108(5) 0.0103(5)
C6 0.0422(7) 0.0465(7) 0.0582(8) 0.0197(6) 0.0164(6) 0.0118(5)
C7 0.0508(8) 0.0611(8) 0.0576(9) 0.0192(7) 0.0261(7) 0.0188(6)
C8 0.0575(8) 0.0579(8) 0.0436(7) 0.0185(6) 0.0226(6) 0.0184(6)
C9 0.0423(7) 0.0433(6) 0.0364(6) 0.0148(5) 0.0108(5) 0.0112(5)
C10 0.0402(6) 0.0474(7) 0.0377(6) 0.0162(5) 0.0101(5) 0.0133(5)
C11 0.0415(6) 0.0525(7) 0.0404(7) 0.0187(6) 0.0102(5) 0.0161(5)
C12 0.0454(7) 0.0504(7) 0.0392(7) 0.0187(6) 0.0092(5) 0.0148(6)
C13 0.0344(6) 0.0522(7) 0.0351(6) 0.0149(5) 0.0064(5) 0.0124(5)
C14 0.0505(7) 0.0566(8) 0.0466(7) 0.0215(6) 0.0126(6) 0.0213(6)
C15 0.0556(8) 0.0731(10) 0.0454(8) 0.0321(7) 0.0087(6) 0.0158(7)
C16 0.0646(9) 0.0815(11) 0.0347(7) 0.0153(7) 0.0121(6) 0.0126(8)
C17 0.0892(12) 0.0618(9) 0.0486(8) 0.0064(7) 0.0225(8) 0.0239(8)
C18 0.0686(9) 0.0514(8) 0.0476(8) 0.0174(6) 0.0167(7) 0.0189(7)
C19 0.0595(8) 0.0597(8) 0.0380(7) 0.0195(6) 0.0118(6) 0.0165(7)
C20 0.0557(8) 0.0537(8) 0.0377(7) 0.0230(6) 0.0061(6) 0.0101(6)
C21 0.0594(8) 0.0555(8) 0.0410(7) 0.0147(6) -0.0007(6) 0.0113(6)
C22 0.0648(9) 0.0568(8) 0.0523(8) 0.0168(7) 0.0035(7) 0.0184(7)
C23 0.0543(8) 0.0567(8) 0.0550(8) 0.0290(7) 0.0011(6) 0.0070(6)
C24 0.0653(9) 0.0505(8) 0.0506(8) 0.0211(7) -0.0078(7) 0.0015(7)
C25 0.0682(9) 0.0495(7) 0.0446(7) 0.0187(6) 0.0023(6) 0.0117(7)
C26 0.0560(9) 0.0758(11) 0.0825(12) 0.0375(9) -0.0005(8) 0.0105(8)
C27 0.0734(11) 0.0737(11) 0.0906(13) 0.0335(10) -0.0008(10) 0.0246(9)

loop_
_atom_type_symbol
_atom_type_description
_atom_type_scat_dispersion_real
_atom_type_scat_dispersion_imag
_atom_type_scat_source
C C 0.0033 0.0016 'International Tables Vol C Tables 4.2.6.8 and 6.1.1.4'
H H 0.0000 0.0000 'International Tables Vol C Tables 4.2.6.8 and 6.1.1.4'
N N 0.0061 0.0033 'International Tables Vol C Tables 4.2.6.8 and 6.1.1.4'
O O 0.0106 0.0060 'International Tables Vol C Tables 4.2.6.8 and 6.1.1.4'

loop_
_geom_angle_atom_site_label_1
_geom_angle_atom_site_label_2
_geom_angle_atom_site_label_3
_geom_angle
C9 N1 C12 109.79(10)
C9 N1 C8 121.91(11)
C12 N1 C8 128.29(11)
C2 C1 C6 120.88(14)
C2 C1 H1 119.6
C6 C1 H1 119.6
C1 C2 C3 119.86(14)
C1 C2 H2 120.1
C3 C2 H2 120.1
C4 C3 C2 120.74(15)
C4 C3 H3 119.6
C2 C3 H3 119.6
C3 C4 C5 120.61(14)
C3 C4 H4 119.7
C5 C4 H4 119.7
C4 C5 C6 118.41(12)
C4 C5 C9 123.11(12)
C6 C5 C9 118.48(12)
C1 C6 C5 119.37(13)
C1 C6 C7 121.62(13)
C5 C6 C7 119.00(12)
C8 C7 C6 121.84(12)
C8 C7 H7 119.1
C6 C7 H7 119.1
C7 C8 N1 120.01(13)
C7 C8 H8 120.0
N1 C8 H8 120.0
N1 C9 C10 107.36(11)
N1 C9 C5 118.59(11)
C10 C9 C5 134.05(12)
C11 C10 C9 106.81(11)
C11 C10 C13 124.60(11)
C9 C10 C13 128.43(11)
C12 C11 C10 110.04(11)
C12 C11 H11 125.0
C10 C11 H11 125.0
C11 C12 N1 105.97(10)
C11 C12 C19 130.14(12)
N1 C12 C19 123.36(12)
C18 C13 C14 117.95(12)
C18 C13 C10 120.89(11)
C14 C13 C10 121.09(12)
C15 C14 C13 121.08(13)
C15 C14 H14 119.5
C13 C14 H14 119.5
C16 C15 C14 120.25(13)
C16 C15 H15 119.9
C14 C15 H15 119.9
C15 C16 C17 119.49(13)
C15 C16 H16 120.3
C17 C16 H16 120.3
C16 C17 C18 120.66(14)
C16 C17 H17 119.7
C18 C17 H17 119.7
C13 C18 C17 120.57(13)
C13 C18 H18 119.7
C17 C18 H18 119.7
O1 C19 C12 121.85(14)
O1 C19 C20 118.71(12)
C12 C19 C20 119.41(12)
C21 C20 C25 118.08(13)
C21 C20 C19 124.27(12)
C25 C20 C19 117.51(13)
C22 C21 C20 120.48(13)
C22 C21 H21 119.8
C20 C21 H21 119.8
C21 C22 C23 121.46(15)
C21 C22 H22 119.3
C23 C22 H22 119.3
C24 C23 C22 117.42(14)
C24 C23 C26 121.01(14)
C22 C23 C26 121.55(15)
C25 C24 C23 121.64(13)
C25 C24 H24 119.2
C23 C24 H24 119.2
C24 C25 C20 120.91(14)
C24 C25 H25 119.5
C20 C25 H25 119.5
C27 C26 C23 114.75(14)
C27 C26 H26A 108.6
C23 C26 H26A 108.6
C27 C26 H26B 108.6
C23 C26 H26B 108.6
H26A C26 H26B 107.6
C26 C27 H27A 109.5
C26 C27 H27B 109.5
H27A C27 H27B 109.5
C26 C27 H27C 109.5
H27A C27 H27C 109.5
H27B C27 H27C 109.5

loop_
_geom_bond_atom_site_label_1
_geom_bond_atom_site_label_2
_geom_bond_distance
O1 C19 1.2301(17)
N1 C9 1.3885(16)
N1 C12 1.3901(16)
N1 C8 1.3901(16)
C1 C2 1.363(2)
C1 C6 1.406(2)
C1 H1 0.9300
C2 C3 1.387(2)
C2 H2 0.9300
C3 C4 1.375(2)
C3 H3 0.9300
C4 C5 1.4029(19)
C4 H4 0.9300
C5 C6 1.4103(18)
C5 C9 1.4417(17)
C6 C7 1.426(2)
C7 C8 1.332(2)
C7 H7 0.9300
C8 H8 0.9300
C9 C10 1.4009(17)
C10 C11 1.3918(18)
C10 C13 1.4844(17)
C11 C12 1.3878(18)
C11 H11 0.9300
C12 C19 1.4513(18)
C13 C18 1.3819(19)
C13 C14 1.3912(18)
C14 C15 1.3795(19)
C14 H14 0.9300
C15 C16 1.366(2)
C15 H15 0.9300
C16 C17 1.374(2)
C16 H16 0.9300
C17 C18 1.383(2)
C17 H17 0.9300
C18 H18 0.9300
C19 C20 1.494(2)
C20 C21 1.389(2)
C20 C25 1.389(2)
C21 C22 1.384(2)
C21 H21 0.9300
C22 C23 1.388(2)
C22 H22 0.9300
C23 C24 1.385(2)
C23 C26 1.508(2)
C24 C25 1.373(2)
C24 H24 0.9300
C25 H25 0.9300
C26 C27 1.495(2)
C26 H26A 0.9700
C26 H26B 0.9700
C27 H27A 0.9600
C27 H27B 0.9600
C27 H27C 0.9600
